data_4120622
loop_
_publ_author_name
'Xia, Ying'
'Liu, Zhenxing'
'Liu, Zhen'
'Ge, Rui'
'Ye, Fei'
'Hossain, Mohammad'
'Zhang, Yan'
'Wang, Jianbo'

_publ_section_title
;
 Formal Carbene Insertion into C-C Bond: Rh(I)-Catalyzed Reaction of
 Benzocyclobutenols with Diazoesters.
;
_journal_issue 8
_journal_name_full 'Journal of the American Chemical Society'
_journal_page_first 3013
_journal_paper_doi 10.1021/ja500118w
_journal_volume 136
_journal_year 2014
_chemical_formula_moiety 'C21 H22 O3'
_chemical_formula_sum 'C21 H22 O3'
_chemical_formula_weight 322.38
_chemical_name_systematic
;
 ?
;
_space_group_crystal_system monoclinic
_space_group_IT_number 14
_space_group_name_Hall '-P 2ybc'
_space_group_name_H-M_alt 'P 1 21/c 1'
_symmetry_space_group_name_Hall '-P 2ybc'
_symmetry_space_group_name_H-M 'P 1 21/c 1'
_atom_sites_solution_hydrogens geom
_atom_sites_solution_primary iterative
_audit_creation_date 2013-12-12
_audit_creation_method
;
  Olex2 1.2
  (compiled Apr 23 2013 17:54:37, GUI svn.r4466)
;
_cell_angle_alpha 90
_cell_angle_beta 106.804(5)
_cell_angle_gamma 90
_cell_formula_units_Z 4
_cell_length_a 11.7262(5)
_cell_length_b 10.4463(4)
_cell_length_c 14.7106(7)
_cell_measurement_reflns_used 3014
_cell_measurement_temperature 289.94(10)
_cell_measurement_theta_max 63.1470
_cell_measurement_theta_min 4.2220
_cell_volume 1725.04(14)
_computing_cell_refinement
;
CrysAlisPro, Agilent Technologies,
Version 1.171.36.32 (release 02-08-2013 CrysAlis171 .NET)
(compiled Aug  2 2013,16:46:58)
;
_computing_data_collection
;
CrysAlisPro, Agilent Technologies,
Version 1.171.36.32 (release 02-08-2013 CrysAlis171 .NET)
(compiled Aug  2 2013,16:46:58)
;
_computing_data_reduction
;
CrysAlisPro, Agilent Technologies,
Version 1.171.36.32 (release 02-08-2013 CrysAlis171 .NET)
(compiled Aug  2 2013,16:46:58)
;
_computing_molecular_graphics
;
O. V. Dolomanov, L. J. Bourhis, R. J. Gildea, J. A. K. Howard and H. Puschmann,
OLEX2: a complete structure solution, refinement and analysis program.
J. Appl. Cryst. (2009). 42, 339-341.
;
_computing_publication_material
;
O. V. Dolomanov, L. J. Bourhis, R. J. Gildea, J. A. K. Howard and H. Puschmann,
OLEX2: a complete structure solution, refinement and analysis program.
J. Appl. Cryst. (2009). 42, 339-341.
;
_computing_structure_refinement
;
XL, G.M. Sheldrick, Acta Cryst.
(2008). A64, 112-122
;
_computing_structure_solution 'SUPERFLIP, J. Appl. Cryst. (2007) 40, 786-790'
_diffrn_ambient_temperature 289.94(10)
_diffrn_detector_area_resol_mean 10.3914
_diffrn_measured_fraction_theta_full 0.9209
_diffrn_measured_fraction_theta_max 0.9970
_diffrn_measurement_details
;
  1 omega -120.00   62.00   1.0000    1.0000
omega____ theta____ kappa____ phi______ frames
    -      -32.4282   19.0000    0.0000 182

  2 omega   89.00  125.00   1.0000    1.0000
omega____ theta____ kappa____ phi______ frames
    -       32.4282  178.0000 -180.0000 36

  3 omega   60.00   86.00   1.0000    1.0000
omega____ theta____ kappa____ phi______ frames
    -       32.4282  178.0000 -180.0000 26

  4 omega  147.00  174.00   1.0000    1.0400
omega____ theta____ kappa____ phi______ frames
    -       94.5000  111.0000   90.0000 27

  5 omega  102.00  128.00   1.0000    1.0400
omega____ theta____ kappa____ phi______ frames
    -       94.5000  178.0000   30.0000 26

  6 omega    2.00   37.00   1.0000    1.0400
omega____ theta____ kappa____ phi______ frames
    -       94.5000  -25.0000 -120.0000 35

  7 omega   69.00  151.00   1.0000    1.0400
omega____ theta____ kappa____ phi______ frames
    -       94.5000  178.0000 -120.0000 82

  8 omega   58.00   95.00   1.0000    1.0400
omega____ theta____ kappa____ phi______ frames
    -       94.5000  178.0000  150.0000 37

  9 omega    0.00   30.00   1.0000    1.0400
omega____ theta____ kappa____ phi______ frames
    -       94.5000  -25.0000   90.0000 30

 10 omega   89.00  115.00   1.0000    1.0400
omega____ theta____ kappa____ phi______ frames
    -       94.5000  178.0000   90.0000 26

 11 omega   -2.00   24.00   1.0000    1.0400
omega____ theta____ kappa____ phi______ frames
    -       94.5000  -91.0000 -120.0000 26

 12 omega   59.00   84.00   1.0000    1.0400
omega____ theta____ kappa____ phi______ frames
    -       94.5000  -91.0000 -120.0000 25

 13 omega  113.00  143.00   1.0000    1.0400
omega____ theta____ kappa____ phi______ frames
    -       94.5000  -91.0000 -120.0000 30

 14 omega    5.00   31.00   1.0000    1.0400
omega____ theta____ kappa____ phi______ frames
    -       94.5000  -37.0000    0.0000 26

 15 omega    6.00   89.00   1.0000    1.0400
omega____ theta____ kappa____ phi______ frames
    -       94.5000  -37.0000  150.0000 83

 16 omega   59.00   90.00   1.0000    1.0400
omega____ theta____ kappa____ phi______ frames
    -       94.5000  -37.0000    0.0000 31

 17 omega   59.00   93.00   1.0000    1.0400
omega____ theta____ kappa____ phi______ frames
    -       94.5000  -25.0000  150.0000 34

 18 omega  116.00  151.00   1.0000    1.0400
omega____ theta____ kappa____ phi______ frames
    -       94.5000  178.0000  150.0000 35

 19 omega  118.00  165.00   1.0000    1.0400
omega____ theta____ kappa____ phi______ frames
    -       94.5000  111.0000   60.0000 47

 20 omega   64.00   92.00   1.0000    1.0400
omega____ theta____ kappa____ phi______ frames
    -       94.5000  -37.0000 -120.0000 28

 21 omega   55.00   80.00   1.0000    1.0400
omega____ theta____ kappa____ phi______ frames
    -       94.5000   50.0000 -180.0000 25

 22 omega  118.00  173.00   1.0000    1.0400
omega____ theta____ kappa____ phi______ frames
    -       94.5000   50.0000 -180.0000 55

 23 omega  103.00  131.00   1.0000    1.0400
omega____ theta____ kappa____ phi______ frames
    -       94.5000  111.0000   90.0000 28
;
_diffrn_measurement_device_type 'SuperNova, Dual, Cu at zero, Atlas'
_diffrn_measurement_method '\w scans'
_diffrn_orient_matrix_UB_11 0.0565007000
_diffrn_orient_matrix_UB_12 0.0701722000
_diffrn_orient_matrix_UB_13 0.0944371000
_diffrn_orient_matrix_UB_21 0.1060383000
_diffrn_orient_matrix_UB_22 0.0399215000
_diffrn_orient_matrix_UB_23 -0.0357379000
_diffrn_orient_matrix_UB_31 -0.0664087000
_diffrn_orient_matrix_UB_32 0.1233208000
_diffrn_orient_matrix_UB_33 -0.0421754000
_diffrn_radiation_monochromator mirror
_diffrn_radiation_type 'Cu K\a'
_diffrn_radiation_wavelength 1.5418
_diffrn_reflns_av_R_equivalents 0.0193
_diffrn_reflns_av_unetI/netI 0.0183
_diffrn_reflns_Laue_measured_fraction_full 0.895
_diffrn_reflns_Laue_measured_fraction_max 0.997
_diffrn_reflns_limit_h_max 12
_diffrn_reflns_limit_h_min -13
_diffrn_reflns_limit_k_max 12
_diffrn_reflns_limit_k_min -8
_diffrn_reflns_limit_l_max 16
_diffrn_reflns_limit_l_min -17
_diffrn_reflns_number 7109
_diffrn_reflns_point_group_measured_fraction_full 0.895
_diffrn_reflns_point_group_measured_fraction_max 0.997
_diffrn_reflns_theta_full 67.684
_diffrn_reflns_theta_max 63.269
_diffrn_reflns_theta_min 3.938
_diffrn_source 'SuperNova (Cu) X-ray Source'
_exptl_absorpt_coefficient_mu 0.653
_exptl_absorpt_correction_T_max 1.00000
_exptl_absorpt_correction_T_min 0.86395
_exptl_absorpt_correction_type multi-scan
_exptl_absorpt_process_details
;
CrysAlisPro, Agilent Technologies,
Version 1.171.36.32 (release 02-08-2013 CrysAlis171 .NET)
(compiled Aug  2 2013,16:46:58)
Empirical absorption correction using spherical harmonics,
 implemented in SCALE3 ABSPACK scaling algorithm.
;
_exptl_crystal_colour
;
;
_exptl_crystal_density_diffrn 1.241
_exptl_crystal_description
;
;
_exptl_crystal_F_000 688
_exptl_crystal_size_max 0.2
_exptl_crystal_size_mid 0.1
_exptl_crystal_size_min 0.1
_refine_diff_density_max 0.194
_refine_diff_density_min -0.144
_refine_diff_density_rms 0.030
_refine_ls_extinction_coef 0.0085(6)
_refine_ls_extinction_expression Fc^*^=kFc[1+0.001xFc^2^\l^3^/sin(2\q)]^-1/4^
_refine_ls_extinction_method SHELXL
_refine_ls_goodness_of_fit_ref 1.033
_refine_ls_hydrogen_treatment constr
_refine_ls_matrix_type full
_refine_ls_number_parameters 220
_refine_ls_number_reflns 2803
_refine_ls_number_restraints 0
_refine_ls_restrained_S_all 1.033
_refine_ls_R_factor_all 0.0465
_refine_ls_R_factor_gt 0.0395
_refine_ls_shift/su_max 0.001
_refine_ls_shift/su_mean 0.000
_refine_ls_structure_factor_coef Fsqd
_refine_ls_weighting_details 'w=1/[\s^2^(Fo^2^)+(0.0610P)^2^+0.2868P] where P=(Fo^2^+2Fc^2^)/3'
_refine_ls_weighting_scheme calc
_refine_ls_wR_factor_gt 0.1074
_refine_ls_wR_factor_ref 0.1145
_reflns_Friedel_coverage 0.000
_reflns_number_gt 2383
_reflns_number_total 2803
_reflns_threshold_expression 'I > 2\s(I)'
_cod_data_source_file ja500118w_si_003.cif
_cod_data_source_block exp_2532
_cod_original_cell_volume 1725.03(13)
_cod_database_code 4120622
_chemical_oxdiff_formula 'C1 H1 O1'
_chemical_oxdiff_usercomment xy-13-122
_reflns_odcompleteness_completeness 92.09
_reflns_odcompleteness_iscentric 1
_reflns_odcompleteness_theta 66.49
_olex2_refinement_description
;
1. Fixed Uiso
 At 1.2 times of:
  All C(H) groups, All C(H,H) groups
 At 1.5 times of:
  All C(H,H,H) groups, All O(H) groups
2.a Ternary CH refined with riding coordinates:
 C5(H5)
2.b Secondary CH2 refined with riding coordinates:
 C2(H2A,H2B), C3(H3A,H3B), C4(H4A,H4B), C15(H15A,H15B)
2.c Aromatic/amide H refined with riding coordinates:
 C7(H7), C8(H8), C9(H9), C10(H10), C17(H17), C18(H18), C19(H19), C20(H20),
 C21(H21)
2.d Idealised Me refined as rotating group:
 C13(H13A,H13B,H13C)
2.e Idealised tetrahedral OH refined as rotating group:
 O1(H1)
;
_shelx_estimated_absorpt_t_max 0.938
_shelx_estimated_absorpt_t_min 0.881
_shelx_space_group_comment
;
The symmetry employed for this shelxl refinement is uniquely defined
by the following loop, which should always be used as a source of
symmetry information in preference to the above space-group names.
They are only intended as comments.
;
_shelxl_version_number 2013-3

loop_
_space_group_symop_operation_xyz
'x, y, z'
'-x, y+1/2, -z+1/2'
'-x, -y, -z'
'x, -y-1/2, z-1/2'

loop_
_atom_site_label
_atom_site_type_symbol
_atom_site_fract_x
_atom_site_fract_y
_atom_site_fract_z
_atom_site_U_iso_or_equiv
_atom_site_adp_type
_atom_site_occupancy
_atom_site_site_symmetry_order
_atom_site_calc_flag
_atom_site_refinement_flags_posn
_atom_site_refinement_flags_adp
C1 C 0.00829(12) 0.23922(14) 0.90708(10) 0.0442(4) Uani 1 1 d . .
C2 C -0.09122(14) 0.32326(16) 0.92251(12) 0.0548(4) Uani 1 1 d . .
H2A H -0.1470 0.2723 0.9472 0.066 Uiso 1 1 calc R U
H2B H -0.0583 0.3936 0.9675 0.066 Uiso 1 1 calc R U
C3 C -0.15295(16) 0.37524(19) 0.82379(14) 0.0677(5) Uani 1 1 d . .
H3A H -0.2105 0.3121 0.7862 0.081 Uiso 1 1 calc R U
H3B H -0.1958 0.4557 0.8279 0.081 Uiso 1 1 calc R U
C4 C -0.05369(17) 0.3992(2) 0.77917(16) 0.0810(6) Uani 1 1 d . .
H4A H -0.0315 0.4909 0.7838 0.097 Uiso 1 1 calc R U
H4B H -0.0790 0.3743 0.7113 0.097 Uiso 1 1 calc R U
C5 C 0.05221(13) 0.31669(16) 0.83484(11) 0.0519(4) Uani 1 1 d . .
H5 H 0.0778 0.2578 0.7908 0.062 Uiso 1 1 calc R U
C6 C 0.15786(14) 0.38796(15) 0.89657(12) 0.0528(4) Uani 1 1 d . .
C7 C 0.21628(18) 0.49256(18) 0.87348(16) 0.0718(5) Uani 1 1 d . .
H7 H 0.1888 0.5309 0.8125 0.086 Uiso 1 1 calc R U
C8 C 0.3152(2) 0.5403(2) 0.94054(19) 0.0863(7) Uani 1 1 d . .
H8 H 0.3564 0.6116 0.9250 0.104 Uiso 1 1 calc R U
C9 C 0.35494(18) 0.4866(2) 1.02928(18) 0.0801(6) Uani 1 1 d . .
H9 H 0.4236 0.5204 1.0742 0.096 Uiso 1 1 calc R U
C10 C 0.29551(15) 0.38301(17) 1.05382(14) 0.0638(5) Uani 1 1 d . .
H10 H 0.3221 0.3464 1.1155 0.077 Uiso 1 1 calc R U
C11 C 0.19664(14) 0.33430(15) 0.98653(11) 0.0504(4) Uani 1 1 d . .
C12 C 0.11950(13) 0.22109(15) 0.99625(10) 0.0466(4) Uani 1 1 d . .
C13 C 0.08966(16) 0.21660(18) 1.09096(11) 0.0620(5) Uani 1 1 d . .
H13A H 0.0289 0.1510 1.0879 0.093 Uiso 1 1 calc R U
H13B H 0.0593 0.3002 1.1034 0.093 Uiso 1 1 calc R U
H13C H 0.1617 0.1957 1.1422 0.093 Uiso 1 1 calc R U
C14 C 0.17811(13) 0.09484(15) 0.98361(11) 0.0474(4) Uani 1 1 d . .
C15 C 0.31603(13) -0.00609(15) 0.91847(12) 0.0521(4) Uani 1 1 d . .
H15A H 0.2619 -0.0679 0.8760 0.062 Uiso 1 1 calc R U
H15B H 0.3504 -0.0475 0.9809 0.062 Uiso 1 1 calc R U
C16 C 0.41375(13) 0.03180(15) 0.87686(11) 0.0480(4) Uani 1 1 d . .
C17 C 0.45203(15) 0.15665(16) 0.87582(12) 0.0586(4) Uani 1 1 d . .
H17 H 0.4129 0.2233 0.8990 0.070 Uiso 1 1 calc R U
C18 C 0.54714(17) 0.18539(18) 0.84118(14) 0.0686(5) Uani 1 1 d . .
H18 H 0.5734 0.2715 0.8416 0.082 Uiso 1 1 calc R U
C19 C 0.60358(17) 0.0906(2) 0.80645(14) 0.0686(5) Uani 1 1 d . .
H19 H 0.6687 0.1107 0.7827 0.082 Uiso 1 1 calc R U
C20 C 0.56539(16) -0.0335(2) 0.80618(15) 0.0708(5) Uani 1 1 d . .
H20 H 0.6039 -0.0996 0.7818 0.085 Uiso 1 1 calc R U
C21 C 0.47132(15) -0.06276(18) 0.84119(14) 0.0626(5) Uani 1 1 d . .
H21 H 0.4457 -0.1491 0.8408 0.075 Uiso 1 1 calc R U
O1 O -0.03917(10) 0.12118(10) 0.86448(8) 0.0538(3) Uani 1 1 d . .
H1 H -0.0757 0.0846 0.8986 0.081 Uiso 1 1 calc R U
O2 O 0.16242(10) -0.00608(11) 1.01784(9) 0.0653(4) Uani 1 1 d . .
O3 O 0.25091(9) 0.10658(10) 0.92941(8) 0.0528(3) Uani 1 1 d . .

loop_
_atom_site_aniso_label
_atom_site_aniso_U_11
_atom_site_aniso_U_22
_atom_site_aniso_U_33
_atom_site_aniso_U_23
_atom_site_aniso_U_13
_atom_site_aniso_U_12
C1 0.0440(8) 0.0483(8) 0.0456(8) -0.0011(6) 0.0212(7) -0.0020(6)
C2 0.0519(9) 0.0589(10) 0.0616(10) 0.0018(8) 0.0289(8) 0.0051(7)
C3 0.0591(10) 0.0754(12) 0.0733(12) 0.0138(10) 0.0265(9) 0.0172(9)
C4 0.0570(11) 0.1088(16) 0.0787(13) 0.0408(12) 0.0217(10) 0.0095(10)
C5 0.0486(8) 0.0649(10) 0.0484(8) 0.0061(7) 0.0238(7) -0.0009(7)
C6 0.0502(9) 0.0564(9) 0.0609(10) 0.0020(8) 0.0302(8) -0.0006(7)
C7 0.0718(12) 0.0691(11) 0.0864(14) 0.0110(10) 0.0416(11) -0.0092(9)
C8 0.0802(14) 0.0735(13) 0.1161(19) -0.0023(13) 0.0454(14) -0.0269(11)
C9 0.0649(12) 0.0792(13) 0.1000(17) -0.0260(12) 0.0297(12) -0.0228(10)
C10 0.0568(10) 0.0689(11) 0.0676(11) -0.0133(9) 0.0213(9) -0.0066(8)
C11 0.0485(8) 0.0524(9) 0.0567(9) -0.0060(7) 0.0252(7) -0.0014(7)
C12 0.0465(8) 0.0533(9) 0.0445(8) 0.0005(6) 0.0205(7) -0.0009(6)
C13 0.0690(11) 0.0757(12) 0.0482(9) 0.0012(8) 0.0276(8) -0.0008(9)
C14 0.0406(8) 0.0560(9) 0.0469(8) 0.0047(7) 0.0147(7) -0.0030(6)
C15 0.0470(8) 0.0497(9) 0.0598(10) -0.0031(7) 0.0160(7) 0.0022(7)
C16 0.0424(8) 0.0555(9) 0.0442(8) -0.0025(7) 0.0094(6) 0.0037(6)
C17 0.0623(10) 0.0519(9) 0.0673(11) 0.0052(8) 0.0279(9) 0.0088(7)
C18 0.0723(12) 0.0613(11) 0.0816(13) 0.0128(9) 0.0374(10) 0.0010(9)
C19 0.0585(10) 0.0861(13) 0.0687(12) 0.0032(10) 0.0302(9) 0.0011(9)
C20 0.0556(10) 0.0840(13) 0.0779(12) -0.0225(10) 0.0271(9) 0.0045(9)
C21 0.0539(9) 0.0593(10) 0.0763(12) -0.0191(9) 0.0215(9) -0.0030(8)
O1 0.0551(7) 0.0528(6) 0.0554(7) -0.0057(5) 0.0192(5) -0.0055(5)
O2 0.0600(7) 0.0588(7) 0.0849(9) 0.0170(6) 0.0332(7) 0.0018(5)
O3 0.0527(6) 0.0538(6) 0.0592(7) 0.0061(5) 0.0276(5) 0.0081(5)

loop_
_atom_type_symbol
_atom_type_description
_atom_type_scat_dispersion_real
_atom_type_scat_dispersion_imag
_atom_type_scat_source
C C 0.0181 0.0091 'International Tables Vol C Tables 4.2.6.8 and 6.1.1.4'
H H 0.0000 0.0000 'International Tables Vol C Tables 4.2.6.8 and 6.1.1.4'
O O 0.0492 0.0322 'International Tables Vol C Tables 4.2.6.8 and 6.1.1.4'

loop_
_geom_angle_atom_site_label_1
_geom_angle_atom_site_label_2
_geom_angle_atom_site_label_3
_geom_angle
C2 C1 C5 102.88(12)
C2 C1 C12 115.48(12)
C5 C1 C12 106.10(11)
O1 C1 C2 110.19(12)
O1 C1 C5 108.56(12)
O1 C1 C12 112.84(12)
C1 C2 H2A 111.0
C1 C2 H2B 111.0
H2A C2 H2B 109.0
C3 C2 C1 103.64(13)
C3 C2 H2A 111.0
C3 C2 H2B 111.0
C2 C3 H3A 110.7
C2 C3 H3B 110.7
H3A C3 H3B 108.8
C4 C3 C2 105.03(14)
C4 C3 H3A 110.7
C4 C3 H3B 110.7
C3 C4 H4A 110.5
C3 C4 H4B 110.5
C3 C4 C5 106.27(14)
H4A C4 H4B 108.7
C5 C4 H4A 110.5
C5 C4 H4B 110.5
C1 C5 C4 106.41(12)
C1 C5 H5 110.3
C4 C5 H5 110.3
C6 C5 C1 103.01(12)
C6 C5 C4 116.18(16)
C6 C5 H5 110.3
C7 C6 C5 128.51(16)
C7 C6 C11 120.29(17)
C11 C6 C5 111.19(13)
C6 C7 H7 120.5
C8 C7 C6 118.9(2)
C8 C7 H7 120.5
C7 C8 H8 119.5
C9 C8 C7 121.04(19)
C9 C8 H8 119.5
C8 C9 H9 119.8
C8 C9 C10 120.5(2)
C10 C9 H9 119.8
C9 C10 H10 120.7
C11 C10 C9 118.63(19)
C11 C10 H10 120.7
C6 C11 C12 111.36(14)
C10 C11 C6 120.60(15)
C10 C11 C12 128.04(15)
C11 C12 C1 101.57(12)
C11 C12 C13 114.07(13)
C11 C12 C14 111.11(11)
C13 C12 C1 114.22(12)
C14 C12 C1 107.30(12)
C14 C12 C13 108.31(13)
C12 C13 H13A 109.5
C12 C13 H13B 109.5
C12 C13 H13C 109.5
H13A C13 H13B 109.5
H13A C13 H13C 109.5
H13B C13 H13C 109.5
O2 C14 C12 125.29(13)
O2 C14 O3 122.17(14)
O3 C14 C12 112.54(12)
H15A C15 H15B 108.3
C16 C15 H15A 109.9
C16 C15 H15B 109.9
O3 C15 H15A 109.9
O3 C15 H15B 109.9
O3 C15 C16 108.84(12)
C17 C16 C15 122.88(14)
C17 C16 C21 118.33(15)
C21 C16 C15 118.74(15)
C16 C17 H17 119.8
C16 C17 C18 120.48(16)
C18 C17 H17 119.8
C17 C18 H18 119.8
C19 C18 C17 120.50(17)
C19 C18 H18 119.8
C18 C19 H19 120.3
C18 C19 C20 119.48(17)
C20 C19 H19 120.3
C19 C20 H20 119.9
C19 C20 C21 120.27(17)
C21 C20 H20 119.9
C16 C21 H21 119.5
C20 C21 C16 120.93(17)
C20 C21 H21 119.5
C1 O1 H1 109.5
C14 O3 C15 116.43(12)

loop_
_geom_bond_atom_site_label_1
_geom_bond_atom_site_label_2
_geom_bond_distance
C1 C2 1.529(2)
C1 C5 1.538(2)
C1 C12 1.571(2)
C1 O1 1.4217(18)
C2 H2A 0.9900
C2 H2B 0.9900
C2 C3 1.523(2)
C3 H3A 0.9900
C3 H3B 0.9900
C3 C4 1.513(2)
C4 H4A 0.9900
C4 H4B 0.9900
C4 C5 1.539(2)
C5 H5 1.0000
C5 C6 1.504(2)
C6 C7 1.383(2)
C6 C11 1.387(2)
C7 H7 0.9500
C7 C8 1.380(3)
C8 H8 0.9500
C8 C9 1.373(3)
C9 H9 0.9500
C9 C10 1.390(3)
C10 H10 0.9500
C10 C11 1.385(2)
C11 C12 1.521(2)
C12 C13 1.532(2)
C12 C14 1.523(2)
C13 H13A 0.9800
C13 H13B 0.9800
C13 H13C 0.9800
C14 O2 1.2052(18)
C14 O3 1.3315(17)
C15 H15A 0.9900
C15 H15B 0.9900
C15 C16 1.500(2)
C15 O3 1.4372(18)
C16 C17 1.381(2)
C16 C21 1.383(2)
C17 H17 0.9500
C17 C18 1.386(2)
C18 H18 0.9500
C18 C19 1.369(3)
C19 H19 0.9500
C19 C20 1.371(3)
C20 H20 0.9500
C20 C21 1.380(3)
C21 H21 0.9500
O1 H1 0.8400
